data_4500624
loop_
_publ_author_name
'Kennedy, Alan R.'
'Morrison, Catriona A.'
'Briggs, Naomi E. B.'
'Arbuckle, William'

_publ_section_title
;
 Density and Stability Differences Between Enantiopure and Racemic Salts:
 Construction and Structural Analysis of a Systematic Series of
 Crystalline Salt Forms of Methylephedrine
;
_journal_issue 5
_journal_name_full 'Crystal Growth &amp; Design'
_journal_page_first 1821
_journal_paper_doi 10.1021/cg200030s
_journal_volume 11
_journal_year 2011
_chemical_absolute_configuration ad
_chemical_formula_sum 'C12 H21 N O4 S'
_chemical_formula_weight 275.36
_chemical_name_systematic
;
 ?
;
_space_group_IT_number 19
_symmetry_cell_setting orthorhombic
_symmetry_space_group_name_Hall 'P 2ac 2ab'
_symmetry_space_group_name_H-M 'P 21 21 21'
_atom_sites_solution_hydrogens geom
_atom_sites_solution_primary direct
_atom_sites_solution_secondary difmap
_audit_creation_method SHELXL-97
_cell_angle_alpha 90.00
_cell_angle_beta 90.00
_cell_angle_gamma 90.00
_cell_formula_units_Z 12
_cell_length_a 5.8796(6)
_cell_length_b 21.637(3)
_cell_length_c 33.840(4)
_cell_measurement_reflns_used 18330
_cell_measurement_temperature 123(2)
_cell_measurement_theta_max 27.48
_cell_measurement_theta_min 2.91
_cell_volume 4305.0(9)
_computing_structure_refinement 'SHELXL-97 (Sheldrick, 1997)'
_diffrn_ambient_temperature 123(2)
_diffrn_detector_area_resol_mean '4096x4096pizel / 62x62mm'
_diffrn_measured_fraction_theta_full 0.948
_diffrn_measured_fraction_theta_max 0.948
_diffrn_measurement_device_type 'Bruker-Nonius APEX II CCD camera'
_diffrn_measurement_method '\f&\w scans'
_diffrn_radiation_monochromator '10cm confocal mirrors'
_diffrn_radiation_source 'Bruker-Nonius FR591 rotating anode'
_diffrn_radiation_type MoK\a
_diffrn_radiation_wavelength 0.71073
_diffrn_reflns_av_R_equivalents 0.0676
_diffrn_reflns_av_sigmaI/netI 0.1506
_diffrn_reflns_limit_h_max 3
_diffrn_reflns_limit_h_min -7
_diffrn_reflns_limit_k_max 25
_diffrn_reflns_limit_k_min -26
_diffrn_reflns_limit_l_max 41
_diffrn_reflns_limit_l_min -38
_diffrn_reflns_number 11580
_diffrn_reflns_theta_full 26.00
_diffrn_reflns_theta_max 26.00
_diffrn_reflns_theta_min 3.06
_exptl_absorpt_coefficient_mu 0.232
_exptl_absorpt_correction_T_max 1.000000
_exptl_absorpt_correction_T_min 0.515617
_exptl_absorpt_correction_type multi-scan
_exptl_absorpt_process_details 'SADABS 2007/2(Sheldrick,G.M.,2007)'
_exptl_crystal_colour colourless
_exptl_crystal_density_diffrn 1.275
_exptl_crystal_density_method 'not measured'
_exptl_crystal_description needle
_exptl_crystal_F_000 1776
_exptl_crystal_size_max 0.58
_exptl_crystal_size_mid 0.05
_exptl_crystal_size_min 0.02
_refine_diff_density_max 0.491
_refine_diff_density_min -0.446
_refine_diff_density_rms 0.110
_refine_ls_abs_structure_details 'Flack H D (1983), Acta Cryst. A39, 876-881'
_refine_ls_abs_structure_Flack 0.20(18)
_refine_ls_extinction_method none
_refine_ls_goodness_of_fit_ref 1.073
_refine_ls_hydrogen_treatment constr
_refine_ls_matrix_type full
_refine_ls_number_parameters 502
_refine_ls_number_reflns 7305
_refine_ls_number_restraints 0
_refine_ls_restrained_S_all 1.073
_refine_ls_R_factor_all 0.1615
_refine_ls_R_factor_gt 0.0963
_refine_ls_shift/su_max 0.000
_refine_ls_shift/su_mean 0.000
_refine_ls_structure_factor_coef Fsqd
_refine_ls_weighting_details 'calc w=1/[\s^2^(Fo^2^)+(0.0000P)^2^+22.7052P] where P=(Fo^2^+2Fc^2^)/3'
_refine_ls_weighting_scheme calc
_refine_ls_wR_factor_gt 0.1804
_refine_ls_wR_factor_ref 0.2209
_reflns_number_gt 4723
_reflns_number_total 7305
_reflns_threshold_expression I>2/s(I)
_cod_data_source_file cg200030s_si_001.cif
_cod_data_source_block mepdmeso3
_cod_depositor_comments
;
The following automatic conversions were performed:

'_symmetry_cell_setting' value 'Orthorhombic' changed to
'orthorhombic' according to
/home/saulius/struct/CIF-dictionaries/cif_core.dic dictionary named
'cif_core.dic' version 2.4.1 from 2010-06-29.

Automatic conversion script
Id: cif_fix_values 1715 2011-07-08 13:25:40Z adriana 
;
_cod_original_sg_symbol_H-M P212121
_cod_database_code 4500624

loop_
_symmetry_equiv_pos_as_xyz
'x, y, z'
'-x+1/2, -y, z+1/2'
'x+1/2, -y+1/2, -z'
'-x, y+1/2, -z+1/2'

loop_
_atom_site_label
_atom_site_type_symbol
_atom_site_fract_x
_atom_site_fract_y
_atom_site_fract_z
_atom_site_U_iso_or_equiv
_atom_site_adp_type
_atom_site_occupancy
_atom_site_symmetry_multiplicity
_atom_site_calc_flag
_atom_site_refinement_flags
S1 S -0.2416(3) 0.82863(10) 0.55113(7) 0.0236(5) Uani 1 1 d .
S2 S -0.1421(4) 1.01087(10) 0.43249(6) 0.0226(5) Uani 1 1 d .
S3 S -0.8862(4) 1.16518(10) 0.54882(6) 0.0218(5) Uani 1 1 d .
O1 O 0.4732(10) 0.7021(3) 0.61387(19) 0.0297(15) Uani 1 1 d .
H1H H 0.5600 0.7275 0.6027 0.045 Uiso 1 1 calc R
O2 O -0.1381(10) 1.0460(3) 0.61771(18) 0.0283(14) Uani 1 1 d .
H2H H -0.0640 1.0666 0.6011 0.042 Uiso 1 1 calc R
O3 O 0.6804(9) 1.1288(3) 0.35923(17) 0.0279(15) Uani 1 1 d .
H3H H 0.7633 1.1078 0.3744 0.042 Uiso 1 1 calc R
O4 O -0.2266(11) 0.7801(3) 0.58116(17) 0.0335(16) Uani 1 1 d .
O5 O -0.1881(9) 0.8891(3) 0.5682(2) 0.0348(16) Uani 1 1 d .
O6 O -0.4544(10) 0.8278(3) 0.52915(18) 0.0358(17) Uani 1 1 d .
O7 O -0.0981(10) 0.9612(3) 0.40467(18) 0.0340(16) Uani 1 1 d .
O8 O -0.0767(10) 1.0708(3) 0.41595(19) 0.0338(16) Uani 1 1 d .
O9 O -0.3717(10) 1.0108(3) 0.44772(17) 0.0276(14) Uani 1 1 d .
O10 O -0.9144(10) 1.0995(3) 0.55936(18) 0.0295(15) Uani 1 1 d .
O11 O -0.6672(10) 1.1771(3) 0.53100(17) 0.0315(15) Uani 1 1 d .
O12 O -0.9360(11) 1.2055(3) 0.58189(18) 0.0365(17) Uani 1 1 d .
N1 N 0.0754(12) 0.6309(3) 0.6033(2) 0.0267(18) Uani 1 1 d .
H1N H 0.2058 0.6067 0.6045 0.032 Uiso 1 1 calc R
N2 N -0.5121(11) 0.9799(3) 0.57926(19) 0.0236(17) Uani 1 1 d .
H2N H -0.3964 0.9510 0.5822 0.028 Uiso 1 1 calc R
N3 N 0.3021(11) 1.1929(3) 0.3981(2) 0.0219(17) Uani 1 1 d .
H3N H 0.4152 1.2226 0.3951 0.026 Uiso 1 1 calc R
C1 C 0.2860(14) 0.7798(4) 0.6555(2) 0.022(2) Uani 1 1 d .
C2 C 0.1037(14) 0.8196(4) 0.6626(3) 0.027(2) Uani 1 1 d .
H2 H -0.0243 0.8190 0.6455 0.032 Uiso 1 1 calc R
C3 C 0.1080(17) 0.8597(4) 0.6942(3) 0.032(2) Uani 1 1 d .
H3 H -0.0179 0.8862 0.6989 0.039 Uiso 1 1 calc R
C4 C 0.2944(15) 0.8617(4) 0.7192(3) 0.029(2) Uani 1 1 d .
H4 H 0.2954 0.8889 0.7412 0.035 Uiso 1 1 calc R
C5 C 0.4786(16) 0.8240(5) 0.7118(3) 0.032(2) Uani 1 1 d .
H5 H 0.6093 0.8262 0.7283 0.039 Uiso 1 1 calc R
C6 C 0.4733(15) 0.7826(4) 0.6804(3) 0.028(2) Uani 1 1 d .
H6 H 0.5993 0.7561 0.6759 0.034 Uiso 1 1 calc R
C7 C 0.2658(15) 0.7310(4) 0.6228(2) 0.025(2) Uani 1 1 d .
H7 H 0.2061 0.7512 0.5984 0.030 Uiso 1 1 calc R
C8 C 0.0995(15) 0.6802(4) 0.6355(2) 0.025(2) Uani 1 1 d .
H8 H -0.0530 0.6996 0.6396 0.030 Uiso 1 1 calc R
C9 C 0.1684(19) 0.6491(5) 0.6735(2) 0.044(3) Uani 1 1 d .
H9A H 0.1866 0.6803 0.6943 0.066 Uiso 1 1 calc R
H9B H 0.3127 0.6273 0.6696 0.066 Uiso 1 1 calc R
H9C H 0.0506 0.6195 0.6814 0.066 Uiso 1 1 calc R
C10 C -0.1231(16) 0.5885(4) 0.6117(3) 0.038(2) Uani 1 1 d .
H10A H -0.1303 0.5564 0.5913 0.057 Uiso 1 1 calc R
H10B H -0.2646 0.6125 0.6115 0.057 Uiso 1 1 calc R
H10C H -0.1031 0.5692 0.6376 0.057 Uiso 1 1 calc R
C11 C 0.0580(16) 0.6542(4) 0.5620(2) 0.033(2) Uani 1 1 d .
H11A H -0.0731 0.6820 0.5598 0.049 Uiso 1 1 calc R
H11B H 0.0385 0.6192 0.5439 0.049 Uiso 1 1 calc R
H11C H 0.1970 0.6767 0.5552 0.049 Uiso 1 1 calc R
C12 C -0.4069(14) 1.1046(4) 0.6578(2) 0.023(2) Uani 1 1 d .
C13 C -0.6084(15) 1.1383(4) 0.6623(2) 0.0239(19) Uani 1 1 d .
H13 H -0.7143 1.1404 0.6411 0.029 Uiso 1 1 calc R
C14 C -0.6546(16) 1.1688(5) 0.6978(2) 0.033(2) Uani 1 1 d .
H14 H -0.7946 1.1900 0.7011 0.040 Uiso 1 1 calc R
C15 C -0.4968(16) 1.1680(4) 0.7279(3) 0.030(2) Uani 1 1 d .
H15 H -0.5273 1.1890 0.7520 0.035 Uiso 1 1 calc R
C16 C -0.2944(19) 1.1365(5) 0.7230(3) 0.040(3) Uani 1 1 d .
H16 H -0.1866 1.1361 0.7439 0.048 Uiso 1 1 calc R
C17 C -0.2456(16) 1.1054(4) 0.6882(3) 0.028(2) Uani 1 1 d .
H17 H -0.1040 1.0849 0.6850 0.034 Uiso 1 1 calc R
C18 C -0.3658(14) 1.0686(4) 0.6195(3) 0.026(2) Uani 1 1 d .
H18 H -0.3946 1.0963 0.5964 0.031 Uiso 1 1 calc R
C19 C -0.5284(14) 1.0148(4) 0.6181(2) 0.0214(19) Uani 1 1 d .
H19 H -0.6871 1.0307 0.6212 0.026 Uiso 1 1 calc R
C20 C -0.4808(17) 0.9683(4) 0.6511(3) 0.034(2) Uani 1 1 d .
H20A H -0.5148 0.9873 0.6768 0.052 Uiso 1 1 calc R
H20B H -0.3204 0.9561 0.6503 0.052 Uiso 1 1 calc R
H20C H -0.5768 0.9317 0.6475 0.052 Uiso 1 1 calc R
C21 C -0.4548(15) 1.0178(4) 0.5432(2) 0.028(2) Uani 1 1 d .
H21A H -0.5727 1.0492 0.5391 0.042 Uiso 1 1 calc R
H21B H -0.4468 0.9908 0.5200 0.042 Uiso 1 1 calc R
H21C H -0.3075 1.0382 0.5471 0.042 Uiso 1 1 calc R
C22 C -0.7248(14) 0.9447(5) 0.5713(3) 0.036(2) Uani 1 1 d .
H22A H -0.6994 0.9161 0.5493 0.053 Uiso 1 1 calc R
H22B H -0.8471 0.9735 0.5644 0.053 Uiso 1 1 calc R
H22C H -0.7677 0.9212 0.5949 0.053 Uiso 1 1 calc R
C23 C 0.4165(15) 1.0621(4) 0.3227(2) 0.027(2) Uani 1 1 d .
C24 C 0.2151(14) 1.0286(4) 0.3200(3) 0.024(2) Uani 1 1 d .
H24 H 0.1013 1.0332 0.3397 0.029 Uiso 1 1 calc R
C25 C 0.1800(15) 0.9889(4) 0.2887(3) 0.029(2) Uani 1 1 d .
H25 H 0.0418 0.9663 0.2870 0.034 Uiso 1 1 calc R
C26 C 0.3467(17) 0.9816(5) 0.2596(2) 0.035(2) Uani 1 1 d .
H26 H 0.3212 0.9540 0.2382 0.042 Uiso 1 1 calc R
C27 C 0.5469(15) 1.0141(4) 0.2617(3) 0.028(2) Uani 1 1 d .
H27 H 0.6594 1.0093 0.2418 0.034 Uiso 1 1 calc R
C28 C 0.5837(15) 1.0545(4) 0.2938(2) 0.026(2) Uani 1 1 d .
H28 H 0.7227 1.0766 0.2957 0.031 Uiso 1 1 calc R
C29 C 0.4577(14) 1.1031(4) 0.3585(2) 0.022(2) Uani 1 1 d .
H29 H 0.4354 1.0779 0.3830 0.026 Uiso 1 1 calc R
C30 C 0.2895(14) 1.1575(4) 0.3593(2) 0.024(2) Uani 1 1 d .
H30 H 0.1320 1.1408 0.3563 0.029 Uiso 1 1 calc R
C31 C 0.3348(17) 1.2032(4) 0.3251(3) 0.035(2) Uani 1 1 d .
H31A H 0.4827 1.2232 0.3290 0.052 Uiso 1 1 calc R
H31B H 0.2151 1.2348 0.3246 0.052 Uiso 1 1 calc R
H31C H 0.3353 1.1808 0.2999 0.052 Uiso 1 1 calc R
C32 C 0.0808(14) 1.2275(4) 0.4047(3) 0.030(2) Uani 1 1 d .
H32A H 0.0930 1.2527 0.4287 0.045 Uiso 1 1 calc R
H32B H -0.0438 1.1978 0.4077 0.045 Uiso 1 1 calc R
H32C H 0.0502 1.2543 0.3820 0.045 Uiso 1 1 calc R
C33 C 0.3608(15) 1.1565(4) 0.4338(2) 0.026(2) Uani 1 1 d .
H33A H 0.5187 1.1423 0.4319 0.039 Uiso 1 1 calc R
H33B H 0.2594 1.1207 0.4358 0.039 Uiso 1 1 calc R
H33C H 0.3430 1.1824 0.4574 0.039 Uiso 1 1 calc R
C34 C -0.0200(15) 0.8129(4) 0.5168(2) 0.026(2) Uani 1 1 d .
H34A H 0.1268 0.8134 0.5305 0.040 Uiso 1 1 calc R
H34B H -0.0202 0.8444 0.4960 0.040 Uiso 1 1 calc R
H34C H -0.0444 0.7721 0.5049 0.040 Uiso 1 1 calc R
C35 C 0.0432(13) 0.9997(4) 0.4727(3) 0.025(2) Uani 1 1 d .
H35A H 0.2009 1.0007 0.4633 0.038 Uiso 1 1 calc R
H35B H 0.0120 0.9596 0.4850 0.038 Uiso 1 1 calc R
H35C H 0.0199 1.0326 0.4922 0.038 Uiso 1 1 calc R
C36 C -1.0929(14) 1.1787(4) 0.5121(3) 0.029(2) Uani 1 1 d .
H36A H -1.0971 1.2228 0.5058 0.043 Uiso 1 1 calc R
H36B H -1.2423 1.1656 0.5219 0.043 Uiso 1 1 calc R
H36C H -1.0543 1.1551 0.4883 0.043 Uiso 1 1 calc R

loop_
_atom_site_aniso_label
_atom_site_aniso_U_11
_atom_site_aniso_U_22
_atom_site_aniso_U_33
_atom_site_aniso_U_23
_atom_site_aniso_U_13
_atom_site_aniso_U_12
S1 0.0206(10) 0.0217(12) 0.0285(12) -0.0020(11) 0.0006(10) 0.0009(10)
S2 0.0205(10) 0.0250(12) 0.0222(11) -0.0010(10) 0.0008(9) -0.0026(9)
S3 0.0241(11) 0.0211(12) 0.0202(10) -0.0004(10) 0.0016(10) 0.0031(10)
O1 0.019(3) 0.031(4) 0.040(4) 0.008(3) 0.001(3) 0.002(3)
O2 0.024(3) 0.034(4) 0.027(3) 0.003(3) 0.004(3) 0.001(3)
O3 0.024(3) 0.035(4) 0.025(3) 0.002(3) -0.008(3) -0.003(3)
O4 0.034(4) 0.038(4) 0.029(4) 0.001(3) 0.005(3) 0.005(3)
O5 0.022(3) 0.021(3) 0.062(4) -0.013(3) 0.004(3) -0.002(3)
O6 0.026(4) 0.049(4) 0.033(4) -0.006(4) -0.008(3) 0.004(3)
O7 0.029(4) 0.038(4) 0.035(4) -0.013(3) -0.001(3) -0.005(3)
O8 0.030(4) 0.029(4) 0.042(4) 0.009(3) -0.008(3) -0.008(3)
O9 0.028(3) 0.029(3) 0.026(3) -0.006(3) 0.002(3) -0.002(3)
O10 0.025(3) 0.022(3) 0.042(4) 0.002(3) 0.004(3) 0.001(3)
O11 0.030(4) 0.033(4) 0.031(3) 0.005(3) -0.001(3) -0.003(3)
O12 0.043(4) 0.034(4) 0.033(4) -0.005(3) -0.001(3) 0.013(3)
N1 0.025(4) 0.024(4) 0.031(4) -0.009(4) 0.005(3) 0.001(3)
N2 0.023(4) 0.027(4) 0.021(4) -0.008(3) -0.006(3) 0.006(3)
N3 0.020(4) 0.019(4) 0.028(4) -0.004(3) -0.002(3) -0.001(3)
C1 0.030(5) 0.018(5) 0.017(4) 0.003(4) 0.011(4) -0.002(4)
C2 0.020(5) 0.030(5) 0.030(5) -0.004(4) -0.002(4) 0.000(4)
C3 0.045(6) 0.021(5) 0.031(5) -0.001(4) 0.017(5) -0.006(5)
C4 0.034(6) 0.025(5) 0.028(5) -0.011(4) 0.007(4) -0.006(4)
C5 0.039(6) 0.031(6) 0.027(5) -0.005(5) -0.003(4) -0.013(5)
C6 0.023(5) 0.027(5) 0.036(5) 0.003(5) -0.007(4) 0.000(4)
C7 0.026(5) 0.030(5) 0.018(4) 0.001(4) 0.001(4) 0.000(4)
C8 0.031(5) 0.025(5) 0.018(4) -0.003(4) -0.002(4) -0.002(4)
C9 0.072(8) 0.047(7) 0.013(4) 0.011(4) -0.012(5) -0.023(6)
C10 0.030(5) 0.041(6) 0.042(6) -0.005(5) -0.007(5) -0.021(5)
C11 0.044(6) 0.032(6) 0.021(5) 0.003(4) 0.002(4) 0.004(4)
C12 0.022(5) 0.028(5) 0.021(4) -0.001(4) 0.008(4) -0.006(4)
C13 0.023(5) 0.028(5) 0.020(4) 0.006(4) -0.008(4) -0.002(4)
C14 0.039(5) 0.044(6) 0.016(4) 0.006(5) 0.005(4) -0.003(5)
C15 0.048(6) 0.018(5) 0.022(5) -0.006(4) 0.005(4) 0.000(5)
C16 0.054(7) 0.045(7) 0.022(5) 0.001(5) -0.005(5) -0.003(6)
C17 0.029(5) 0.027(5) 0.030(5) 0.001(4) -0.006(4) 0.001(4)
C18 0.015(4) 0.023(5) 0.040(5) 0.008(4) 0.000(4) 0.003(4)
C19 0.022(4) 0.022(5) 0.020(4) -0.003(4) 0.007(4) -0.004(4)
C20 0.048(6) 0.026(6) 0.029(5) 0.017(4) 0.001(5) -0.013(5)
C21 0.037(5) 0.027(5) 0.021(5) 0.006(4) 0.007(4) 0.001(4)
C22 0.021(5) 0.047(6) 0.038(6) -0.013(5) 0.004(5) -0.008(4)
C23 0.029(5) 0.031(5) 0.021(5) 0.001(4) -0.008(4) 0.007(4)
C24 0.016(4) 0.024(5) 0.033(5) 0.007(4) 0.001(4) 0.001(4)
C25 0.028(5) 0.020(5) 0.038(5) -0.006(4) -0.009(4) 0.010(4)
C26 0.054(7) 0.037(6) 0.014(4) -0.013(4) -0.003(5) 0.011(5)
C27 0.029(5) 0.027(5) 0.028(5) -0.005(4) 0.001(4) 0.011(4)
C28 0.021(5) 0.037(6) 0.019(5) 0.002(4) -0.001(4) 0.004(4)
C29 0.027(5) 0.020(5) 0.019(4) 0.002(4) 0.001(4) 0.002(4)
C30 0.024(5) 0.028(5) 0.020(4) -0.011(4) -0.001(4) -0.003(4)
C31 0.045(6) 0.028(6) 0.032(5) -0.006(4) -0.007(5) 0.010(5)
C32 0.025(5) 0.030(5) 0.036(5) -0.012(4) 0.009(4) 0.005(4)
C33 0.030(5) 0.025(5) 0.023(4) -0.005(4) -0.003(4) -0.005(4)
C34 0.034(5) 0.024(5) 0.021(5) 0.007(4) 0.010(4) -0.004(4)
C35 0.019(4) 0.024(5) 0.032(5) 0.004(4) -0.005(4) 0.006(4)
C36 0.020(5) 0.027(5) 0.039(5) -0.001(4) -0.003(4) 0.005(4)

loop_
_atom_type_symbol
_atom_type_description
_atom_type_scat_dispersion_real
_atom_type_scat_dispersion_imag
_atom_type_scat_source
S S 0.1246 0.1234 'International Tables Vol C Tables 4.2.6.8 and 6.1.1.4'
O O 0.0106 0.0060 'International Tables Vol C Tables 4.2.6.8 and 6.1.1.4'
N N 0.0061 0.0033 'International Tables Vol C Tables 4.2.6.8 and 6.1.1.4'
C C 0.0033 0.0016 'International Tables Vol C Tables 4.2.6.8 and 6.1.1.4'
H H 0.0000 0.0000 'International Tables Vol C Tables 4.2.6.8 and 6.1.1.4'

loop_
_geom_angle_atom_site_label_1
_geom_angle_atom_site_label_2
_geom_angle_atom_site_label_3
_geom_angle
O6 S1 O4 113.4(4)
O6 S1 O5 113.4(4)
O4 S1 O5 110.8(4)
O6 S1 C34 107.1(4)
O4 S1 C34 105.8(4)
O5 S1 C34 105.7(4)
O9 S2 O7 113.4(4)
O9 S2 O8 112.6(4)
O7 S2 O8 111.2(4)
O9 S2 C35 107.6(4)
O7 S2 C35 106.8(4)
O8 S2 C35 104.7(4)
O11 S3 O12 113.2(4)
O11 S3 O10 111.9(4)
O12 S3 O10 111.7(4)
O11 S3 C36 106.9(4)
O12 S3 C36 107.8(4)
O10 S3 C36 104.6(4)
C7 O1 H1H 109.5
C18 O2 H2H 109.5
C29 O3 H3H 109.5
C11 N1 C10 109.1(7)
C11 N1 C8 116.0(7)
C10 N1 C8 111.2(7)
C11 N1 H1N 106.7
C10 N1 H1N 106.7
C8 N1 H1N 106.7
C22 N2 C21 108.6(7)
C22 N2 C19 111.0(6)
C21 N2 C19 116.4(6)
C22 N2 H2N 106.8
C21 N2 H2N 106.8
C19 N2 H2N 106.8
C33 N3 C32 109.9(7)
C33 N3 C30 116.6(6)
C32 N3 C30 109.5(6)
C33 N3 H3N 106.8
C32 N3 H3N 106.8
C30 N3 H3N 106.8
C6 C1 C2 118.5(8)
C6 C1 C7 122.0(8)
C2 C1 C7 119.3(8)
C3 C2 C1 120.5(9)
C3 C2 H2 119.7
C1 C2 H2 119.7
C2 C3 C4 120.5(9)
C2 C3 H3 119.7
C4 C3 H3 119.7
C5 C4 C3 119.5(8)
C5 C4 H4 120.3
C3 C4 H4 120.3
C4 C5 C6 120.1(9)
C4 C5 H5 119.9
C6 C5 H5 119.9
C1 C6 C5 120.7(9)
C1 C6 H6 119.6
C5 C6 H6 119.6
O1 C7 C8 107.2(7)
O1 C7 C1 113.3(7)
C8 C7 C1 110.0(6)
O1 C7 H7 108.8
C8 C7 H7 108.8
C1 C7 H7 108.8
C9 C8 N1 108.8(7)
C9 C8 C7 112.8(7)
N1 C8 C7 111.1(6)
C9 C8 H8 108.0
N1 C8 H8 108.0
C7 C8 H8 108.0
C8 C9 H9A 109.5
C8 C9 H9B 109.5
H9A C9 H9B 109.5
C8 C9 H9C 109.5
H9A C9 H9C 109.5
H9B C9 H9C 109.5
N1 C10 H10A 109.5
N1 C10 H10B 109.5
H10A C10 H10B 109.5
N1 C10 H10C 109.5
H10A C10 H10C 109.5
H10B C10 H10C 109.5
N1 C11 H11A 109.5
N1 C11 H11B 109.5
H11A C11 H11B 109.5
N1 C11 H11C 109.5
H11A C11 H11C 109.5
H11B C11 H11C 109.5
C13 C12 C17 119.1(8)
C13 C12 C18 119.4(8)
C17 C12 C18 121.4(8)
C14 C13 C12 120.3(8)
C14 C13 H13 119.9
C12 C13 H13 119.9
C15 C14 C13 120.0(9)
C15 C14 H14 120.0
C13 C14 H14 120.0
C14 C15 C16 119.8(9)
C14 C15 H15 120.1
C16 C15 H15 120.1
C15 C16 C17 121.3(9)
C15 C16 H16 119.3
C17 C16 H16 119.3
C16 C17 C12 119.4(9)
C16 C17 H17 120.3
C12 C17 H17 120.3
O2 C18 C19 109.2(7)
O2 C18 C12 111.1(7)
C19 C18 C12 108.7(7)
O2 C18 H18 109.3
C19 C18 H18 109.3
C12 C18 H18 109.3
C18 C19 N2 111.8(7)
C18 C19 C20 111.6(7)
N2 C19 C20 107.1(7)
C18 C19 H19 108.7
N2 C19 H19 108.7
C20 C19 H19 108.7
C19 C20 H20A 109.5
C19 C20 H20B 109.5
H20A C20 H20B 109.5
C19 C20 H20C 109.5
H20A C20 H20C 109.5
H20B C20 H20C 109.5
N2 C21 H21A 109.5
N2 C21 H21B 109.5
H21A C21 H21B 109.5
N2 C21 H21C 109.5
H21A C21 H21C 109.5
H21B C21 H21C 109.5
N2 C22 H22A 109.5
N2 C22 H22B 109.5
H22A C22 H22B 109.5
N2 C22 H22C 109.5
H22A C22 H22C 109.5
H22B C22 H22C 109.5
C24 C23 C28 119.4(8)
C24 C23 C29 119.5(8)
C28 C23 C29 121.0(8)
C25 C24 C23 120.2(8)
C25 C24 H24 119.9
C23 C24 H24 119.9
C24 C25 C26 120.4(9)
C24 C25 H25 119.8
C26 C25 H25 119.8
C27 C26 C25 120.4(8)
C27 C26 H26 119.8
C25 C26 H26 119.8
C26 C27 C28 119.3(8)
C26 C27 H27 120.4
C28 C27 H27 120.4
C23 C28 C27 120.3(8)
C23 C28 H28 119.9
C27 C28 H28 119.9
O3 C29 C23 112.8(7)
O3 C29 C30 107.0(7)
C23 C29 C30 110.9(7)
O3 C29 H29 108.7
C23 C29 H29 108.7
C30 C29 H29 108.7
N3 C30 C29 111.6(7)
N3 C30 C31 108.4(7)
C29 C30 C31 111.5(7)
N3 C30 H30 108.4
C29 C30 H30 108.4
C31 C30 H30 108.4
C30 C31 H31A 109.5
C30 C31 H31B 109.5
H31A C31 H31B 109.5
C30 C31 H31C 109.5
H31A C31 H31C 109.5
H31B C31 H31C 109.5
N3 C32 H32A 109.5
N3 C32 H32B 109.5
H32A C32 H32B 109.5
N3 C32 H32C 109.5
H32A C32 H32C 109.5
H32B C32 H32C 109.5
N3 C33 H33A 109.5
N3 C33 H33B 109.5
H33A C33 H33B 109.5
N3 C33 H33C 109.5
H33A C33 H33C 109.5
H33B C33 H33C 109.5
S1 C34 H34A 109.5
S1 C34 H34B 109.5
H34A C34 H34B 109.5
S1 C34 H34C 109.5
H34A C34 H34C 109.5
H34B C34 H34C 109.5
S2 C35 H35A 109.5
S2 C35 H35B 109.5
H35A C35 H35B 109.5
S2 C35 H35C 109.5
H35A C35 H35C 109.5
H35B C35 H35C 109.5
S3 C36 H36A 109.5
S3 C36 H36B 109.5
H36A C36 H36B 109.5
S3 C36 H36C 109.5
H36A C36 H36C 109.5
H36B C36 H36C 109.5

loop_
_geom_bond_atom_site_label_1
_geom_bond_atom_site_label_2
_geom_bond_distance
S1 O6 1.456(6)
S1 O4 1.464(6)
S1 O5 1.464(6)
S1 C34 1.779(8)
S2 O9 1.445(6)
S2 O7 1.452(6)
S2 O8 1.464(6)
S2 C35 1.760(8)
S3 O11 1.445(6)
S3 O12 1.449(6)
S3 O10 1.474(6)
S3 C36 1.762(8)
O1 C7 1.403(10)
O1 H1H 0.8400
O2 C18 1.427(10)
O2 H2H 0.8400
O3 C29 1.423(10)
O3 H3H 0.8400
N1 C11 1.489(10)
N1 C10 1.511(11)
N1 C8 1.530(10)
N1 H1N 0.9300
N2 C22 1.489(10)
N2 C21 1.510(10)
N2 C19 1.519(10)
N2 H2N 0.9300
N3 C33 1.483(10)
N3 C32 1.518(10)
N3 C30 1.523(10)
N3 H3N 0.9300
C1 C6 1.388(12)
C1 C2 1.395(11)
C1 C7 1.535(11)
C2 C3 1.378(12)
C2 H2 0.9500
C3 C4 1.385(13)
C3 H3 0.9500
C4 C5 1.379(13)
C4 H4 0.9500
C5 C6 1.389(12)
C5 H5 0.9500
C6 H6 0.9500
C7 C8 1.532(12)
C7 H7 1.0000
C8 C9 1.507(11)
C8 H8 1.0000
C9 H9A 0.9800
C9 H9B 0.9800
C9 H9C 0.9800
C10 H10A 0.9800
C10 H10B 0.9800
C10 H10C 0.9800
C11 H11A 0.9800
C11 H11B 0.9800
C11 H11C 0.9800
C12 C13 1.399(12)
C12 C17 1.401(12)
C12 C18 1.529(12)
C13 C14 1.397(12)
C13 H13 0.9500
C14 C15 1.379(12)
C14 H14 0.9500
C15 C16 1.381(13)
C15 H15 0.9500
C16 C17 1.387(12)
C16 H16 0.9500
C17 H17 0.9500
C18 C19 1.508(12)
C18 H18 1.0000
C19 C20 1.530(11)
C19 H19 1.0000
C20 H20A 0.9800
C20 H20B 0.9800
C20 H20C 0.9800
C21 H21A 0.9800
C21 H21B 0.9800
C21 H21C 0.9800
C22 H22A 0.9800
C22 H22B 0.9800
C22 H22C 0.9800
C23 C24 1.392(12)
C23 C28 1.396(12)
C23 C29 1.522(12)
C24 C25 1.379(12)
C24 H24 0.9500
C25 C26 1.399(12)
C25 H25 0.9500
C26 C27 1.373(13)
C26 H26 0.9500
C27 C28 1.411(12)
C27 H27 0.9500
C28 H28 0.9500
C29 C30 1.538(11)
C29 H29 1.0000
C30 C31 1.545(12)
C30 H30 1.0000
C31 H31A 0.9800
C31 H31B 0.9800
C31 H31C 0.9800
C32 H32A 0.9800
C32 H32B 0.9800
C32 H32C 0.9800
C33 H33A 0.9800
C33 H33B 0.9800
C33 H33C 0.9800
C34 H34A 0.9800
C34 H34B 0.9800
C34 H34C 0.9800
C35 H35A 0.9800
C35 H35B 0.9800
C35 H35C 0.9800
C36 H36A 0.9800
C36 H36B 0.9800
C36 H36C 0.9800

loop_
_geom_torsion_atom_site_label_1
_geom_torsion_atom_site_label_2
_geom_torsion_atom_site_label_3
_geom_torsion_atom_site_label_4
_geom_torsion
C6 C1 C2 C3 -1.5(13)
C7 C1 C2 C3 173.6(8)
C1 C2 C3 C4 0.8(13)
C2 C3 C4 C5 1.2(14)
C3 C4 C5 C6 -2.4(14)
C2 C1 C6 C5 0.4(13)
C7 C1 C6 C5 -174.6(8)
C4 C5 C6 C1 1.6(14)
C6 C1 C7 O1 -16.3(11)
C2 C1 C7 O1 168.8(7)
C6 C1 C7 C8 103.6(9)
C2 C1 C7 C8 -71.3(10)
C11 N1 C8 C9 -167.1(8)
C10 N1 C8 C9 67.4(9)
C11 N1 C8 C7 -42.4(10)
C10 N1 C8 C7 -167.9(7)
O1 C7 C8 C9 65.7(9)
C1 C7 C8 C9 -57.8(10)
O1 C7 C8 N1 -56.7(9)
C1 C7 C8 N1 179.8(7)
C17 C12 C13 C14 -4.3(13)
C18 C12 C13 C14 176.6(8)
C12 C13 C14 C15 2.8(14)
C13 C14 C15 C16 -0.6(14)
C14 C15 C16 C17 0.0(15)
C15 C16 C17 C12 -1.6(14)
C13 C12 C17 C16 3.7(13)
C18 C12 C17 C16 -177.2(8)
C13 C12 C18 O2 170.4(7)
C17 C12 C18 O2 -8.7(11)
C13 C12 C18 C19 -69.5(10)
C17 C12 C18 C19 111.4(9)
O2 C18 C19 N2 -63.6(9)
C12 C18 C19 N2 175.0(7)
O2 C18 C19 C20 56.4(10)
C12 C18 C19 C20 -65.0(9)
C22 N2 C19 C18 -157.5(7)
C21 N2 C19 C18 -32.6(10)
C22 N2 C19 C20 79.9(8)
C21 N2 C19 C20 -155.2(7)
C28 C23 C24 C25 -0.7(13)
C29 C23 C24 C25 -176.7(8)
C23 C24 C25 C26 0.3(13)
C24 C25 C26 C27 -0.1(14)
C25 C26 C27 C28 0.5(14)
C24 C23 C28 C27 1.1(13)
C29 C23 C28 C27 177.0(8)
C26 C27 C28 C23 -1.0(13)
C24 C23 C29 O3 173.4(7)
C28 C23 C29 O3 -2.5(11)
C24 C23 C29 C30 -66.5(10)
C28 C23 C29 C30 117.6(9)
C33 N3 C30 C29 -31.7(10)
C32 N3 C30 C29 -157.3(7)
C33 N3 C30 C31 -154.9(7)
C32 N3 C30 C31 79.5(8)
O3 C29 C30 N3 -65.9(8)
C23 C29 C30 N3 170.7(7)
O3 C29 C30 C31 55.6(9)
C23 C29 C30 C31 -67.9(9)
